data_7245976
loop_
_publ_author_name
'Hua, Xiu-Ni'
'Pan, Xia'
'Zhu, Yang'
'Cai, Zhuoer'
'Song, Qi'
'Li, Yaozhenhui'
'Feng, Wenbin'
'Chen, Xin'
'Zhang, Hui'
'Sun, Baiwang'

_publ_section_title
;
 Novel pharmaceutical salts of cephalexin with organic counterions:
 structural analysis and properties
;
_journal_issue 54
_journal_name_full 'RSC Advances'
_journal_page_first 34843
_journal_page_last 34850
_journal_paper_doi 10.1039/D2RA05565A
_journal_volume 12
_journal_year 2022
_chemical_absolute_configuration ad
_chemical_formula_moiety 'C16 H18 N3 O4 S, C7 H5 O4, H2 O'
_chemical_formula_sum 'C23 H25 N3 O9 S'
_chemical_formula_weight 519.52
_space_group_crystal_system monoclinic
_space_group_IT_number 4
_space_group_name_Hall 'P 2yb'
_space_group_name_H-M_alt 'P 1 21 1'
_atom_sites_solution_hydrogens mixed
_audit_creation_method SHELXL-2014/7
_audit_update_record
;
2022-10-29 deposited with the CCDC.	2022-11-11 downloaded from the CCDC.
;
_cell_angle_alpha 90
_cell_angle_beta 95.858(12)
_cell_angle_gamma 90
_cell_formula_units_Z 2
_cell_length_a 11.3188(13)
_cell_length_b 7.2613(9)
_cell_length_c 14.983(2)
_cell_measurement_reflns_used 2530
_cell_measurement_temperature 293(2)
_cell_measurement_theta_max 25.4020
_cell_measurement_theta_min 2.1830
_cell_volume 1225.0(3)
_computing_cell_refinement 'CrysAlisPro 1.171.39.46e (Rigaku OD, 2018)'
_computing_data_collection 'CrysAlisPro 1.171.39.46e (Rigaku OD, 2018)'
_computing_data_reduction 'CrysAlisPro 1.171.39.46e (Rigaku OD, 2018)'
_computing_molecular_graphics 'DIAMOND (Brandenburg & Putz, 2005)'
_computing_publication_material 'SHELXL-2014/7 (Sheldrick, 2014)'
_computing_structure_refinement 'SHELXL-2014/7 (Sheldrick, 2014)'
_computing_structure_solution 'SHELXL-2014/7 (Sheldrick, 2014)'
_diffrn_ambient_temperature 293(2)
_diffrn_measured_fraction_theta_full 0.999
_diffrn_measured_fraction_theta_max 0.999
_diffrn_measurement_device_type 'XtaLAB Mini II'
_diffrn_measurement_method '\w scans'
_diffrn_radiation_type MoK\a
_diffrn_radiation_wavelength 0.71073
_diffrn_reflns_av_R_equivalents 0.0423
_diffrn_reflns_av_unetI/netI 0.0537
_diffrn_reflns_Laue_measured_fraction_full 0.999
_diffrn_reflns_Laue_measured_fraction_max 0.999
_diffrn_reflns_limit_h_max 13
_diffrn_reflns_limit_h_min -13
_diffrn_reflns_limit_k_max 8
_diffrn_reflns_limit_k_min -8
_diffrn_reflns_limit_l_max 17
_diffrn_reflns_limit_l_min -17
_diffrn_reflns_number 8395
_diffrn_reflns_point_group_measured_fraction_full 0.917
_diffrn_reflns_point_group_measured_fraction_max 0.917
_diffrn_reflns_theta_full 24.997
_diffrn_reflns_theta_max 24.997
_diffrn_reflns_theta_min 2.153
_diffrn_source 'fine-focus sealed X-ray tube'
_exptl_absorpt_coefficient_mu 0.190
_exptl_absorpt_correction_T_max 0.981
_exptl_absorpt_correction_T_min 0.966
_exptl_absorpt_correction_type multi-scan
_exptl_absorpt_process_details 'CrysAlisPro 1.171.39.46e (Rigaku Oxford Diffraction, 2018)'
_exptl_crystal_colour yellow
_exptl_crystal_density_diffrn 1.408
_exptl_crystal_description strip
_exptl_crystal_F_000 544
_exptl_crystal_size_max 0.200
_exptl_crystal_size_mid 0.150
_exptl_crystal_size_min 0.100
_refine_diff_density_max 0.185
_refine_diff_density_min -0.265
_refine_diff_density_rms 0.047
_refine_ls_abs_structure_details
;
 Flack x determined using 1134 quotients [(I+)-(I-)]/[(I+)+(I-)]
 (Parsons, Flack and Wagner, Acta Cryst. B69 (2013) 249-259).
;
_refine_ls_abs_structure_Flack 0.07(6)
_refine_ls_extinction_method none
_refine_ls_goodness_of_fit_ref 0.998
_refine_ls_hydrogen_treatment constr
_refine_ls_matrix_type full
_refine_ls_number_parameters 330
_refine_ls_number_reflns 3942
_refine_ls_number_restraints 1
_refine_ls_restrained_S_all 0.998
_refine_ls_R_factor_all 0.0591
_refine_ls_R_factor_gt 0.0436
_refine_ls_shift/su_max 0.000
_refine_ls_shift/su_mean 0.000
_refine_ls_structure_factor_coef Fsqd
_refine_ls_weighting_details 'w=1/[\s^2^(Fo^2^)+(0.0598P)^2^] where P=(Fo^2^+2Fc^2^)/3'
_refine_ls_weighting_scheme calc
_refine_ls_wR_factor_gt 0.1010
_refine_ls_wR_factor_ref 0.1080
_reflns_Friedel_coverage 0.688
_reflns_Friedel_fraction_full 0.819
_reflns_Friedel_fraction_max 0.819
_reflns_number_gt 3182
_reflns_number_total 3942
_reflns_threshold_expression 'I > 2\s(I)'
_cod_data_source_file d2ra05565a2.cif
_cod_data_source_block 1
_cod_original_sg_symbol_H-M 'P 21'
_cod_database_code 7245976
_shelx_shelxl_version_number 2014/7
_shelx_space_group_comment
;
The symmetry employed for this shelxl refinement is uniquely defined
by the following loop, which should always be used as a source of
symmetry information in preference to the above space-group names.
They are only intended as comments.
;
_shelx_estimated_absorpt_t_min 0.963
_shelx_estimated_absorpt_t_max 0.981

loop_
_space_group_symop_operation_xyz
'x, y, z'
'-x, y+1/2, -z'

loop_
_atom_site_label
_atom_site_type_symbol
_atom_site_fract_x
_atom_site_fract_y
_atom_site_fract_z
_atom_site_U_iso_or_equiv
_atom_site_adp_type
_atom_site_occupancy
_atom_site_site_symmetry_order
_atom_site_calc_flag
_atom_site_refinement_flags_posn
_atom_site_refinement_flags_adp
_atom_site_refinement_flags_occupancy
_atom_site_disorder_assembly
_atom_site_disorder_group
S1 S 0.52150(10) 0.69583(17) 0.20317(7) 0.0546(3) Uani 1 1 d . . . . .
O1 O 0.9656(2) 0.5555(5) 0.37447(18) 0.0480(8) Uani 1 1 d . . . . .
H1 H 1.0118 0.5174 0.4161 0.072 Uiso 1 1 calc R U . . .
O2 O 0.8315(2) 0.4852(5) 0.46843(18) 0.0508(8) Uani 1 1 d . . . . .
O3 O 0.6490(2) 0.7911(5) 0.48653(18) 0.0533(9) Uani 1 1 d . . . . .
O4 O 0.2356(2) 0.6545(4) 0.3501(2) 0.0538(8) Uani 1 1 d . . . . .
O5 O 0.2078(3) 0.5978(5) 0.6545(2) 0.0628(9) Uani 1 1 d . . . . .
O6 O 0.0827(2) 0.5720(5) 0.7588(2) 0.0655(10) Uani 1 1 d . . . . .
O7 O 0.4283(2) 0.6269(4) 0.69638(18) 0.0505(8) Uani 1 1 d . . . . .
H7 H 0.3662 0.6322 0.6631 0.076 Uiso 1 1 calc R U . . .
O8 O 0.1572(3) 0.6014(6) 0.9251(2) 0.0666(10) Uani 1 1 d . . . . .
H8 H 0.1091 0.5776 0.8820 0.100 Uiso 1 1 calc R U . . .
O9 O 0.1114(2) 0.4383(5) 0.50425(19) 0.0562(9) Uani 1 1 d . . . . .
H9A H 0.1227 0.5334 0.5467 0.067 Uiso 1 1 d R U . . .
H9B H 0.1823 0.4048 0.4953 0.067 Uiso 1 1 d R U . . .
N1 N 0.0876(2) 0.9292(5) 0.3573(2) 0.0402(8) Uani 1 1 d . . . . .
H1A H 0.0344 0.9979 0.3244 0.060 Uiso 1 1 calc R U . . .
H1B H 0.0812 0.9487 0.4152 0.060 Uiso 1 1 calc R U . . .
H1C H 0.0743 0.8108 0.3446 0.060 Uiso 1 1 calc R U . . .
N2 N 0.4016(3) 0.8265(5) 0.3676(2) 0.0426(8) Uani 1 1 d . . . . .
H2A H 0.4324 0.9348 0.3679 0.051 Uiso 1 1 calc R U . . .
N3 N 0.6475(2) 0.6017(5) 0.3577(2) 0.0371(8) Uani 1 1 d . . . . .
C1 C 0.5322(3) 0.5703(6) 0.3066(3) 0.0413(10) Uani 1 1 d . . . . .
H1D H 0.5112 0.4398 0.2994 0.050 Uiso 1 1 calc R U . . .
C2 C 0.7602(3) 0.5834(5) 0.3239(2) 0.0342(9) Uani 1 1 d . . . . .
C3 C 0.7671(4) 0.5877(6) 0.2348(2) 0.0392(9) Uani 1 1 d . . . . .
C4 C 0.6605(4) 0.6161(6) 0.1670(3) 0.0481(11) Uani 1 1 d . . . . .
H4A H 0.6447 0.4999 0.1361 0.058 Uiso 1 1 calc R U . . .
H4B H 0.6834 0.7032 0.1228 0.058 Uiso 1 1 calc R U . . .
C5 C 0.8796(4) 0.5583(7) 0.1907(3) 0.0548(12) Uani 1 1 d . . . . .
H5A H 0.9155 0.6752 0.1806 0.082 Uiso 1 1 calc R U . . .
H5B H 0.8611 0.4963 0.1344 0.082 Uiso 1 1 calc R U . . .
H5C H 0.9339 0.4846 0.2291 0.082 Uiso 1 1 calc R U . . .
C6 C 0.8549(3) 0.5373(6) 0.3951(3) 0.0358(9) Uani 1 1 d . . . . .
C7 C 0.6041(3) 0.7033(6) 0.4238(2) 0.0388(9) Uani 1 1 d . . . . .
C8 C 0.4760(3) 0.6662(6) 0.3849(3) 0.0431(10) Uani 1 1 d . . . . .
H8A H 0.4380 0.5760 0.4213 0.052 Uiso 1 1 calc R U . . .
C9 C 0.2828(3) 0.8041(6) 0.3511(2) 0.0359(9) Uani 1 1 d . . . . .
C10 C 0.2096(3) 0.9799(5) 0.3364(2) 0.0326(9) Uani 1 1 d . . . . .
H10 H 0.2420 1.0743 0.3788 0.039 Uiso 1 1 calc R U . . .
C11 C 0.2034(3) 1.0565(6) 0.2412(3) 0.0364(9) Uani 1 1 d . . . . .
C12 C 0.2008(4) 1.2444(6) 0.2282(3) 0.0548(13) Uani 1 1 d . . . . .
H12 H 0.2103 1.3230 0.2774 0.066 Uiso 1 1 calc R U . . .
C13 C 0.1842(5) 1.3170(8) 0.1424(4) 0.0732(17) Uani 1 1 d . . . . .
H13 H 0.1835 1.4438 0.1337 0.088 Uiso 1 1 calc R U . . .
C14 C 0.1687(5) 1.2001(10) 0.0707(3) 0.0777(17) Uani 1 1 d . . . . .
H14 H 0.1552 1.2486 0.0131 0.093 Uiso 1 1 calc R U . . .
C15 C 0.1728(5) 1.0135(9) 0.0819(3) 0.0753(16) Uani 1 1 d . . . . .
H15 H 0.1644 0.9359 0.0322 0.090 Uiso 1 1 calc R U . . .
C16 C 0.1894(4) 0.9404(7) 0.1677(3) 0.0535(12) Uani 1 1 d . . . . .
H16 H 0.1912 0.8135 0.1759 0.064 Uiso 1 1 calc R U . . .
C17 C 0.2862(3) 0.6159(6) 0.8059(3) 0.0395(9) Uani 1 1 d . . . . .
C18 C 0.4036(3) 0.6335(5) 0.7838(3) 0.0406(10) Uani 1 1 d . . . . .
C19 C 0.4966(4) 0.6593(7) 0.8489(3) 0.0530(12) Uani 1 1 d . . . . .
H19 H 0.5735 0.6733 0.8332 0.064 Uiso 1 1 calc R U . . .
C20 C 0.4750(4) 0.6642(8) 0.9378(3) 0.0636(14) Uani 1 1 d . . . . .
H20 H 0.5378 0.6830 0.9819 0.076 Uiso 1 1 calc R U . . .
C21 C 0.3610(4) 0.6415(7) 0.9625(3) 0.0586(13) Uani 1 1 d . . . . .
H21 H 0.3481 0.6418 1.0228 0.070 Uiso 1 1 calc R U . . .
C22 C 0.2670(4) 0.6187(6) 0.8974(3) 0.0448(10) Uani 1 1 d . . . . .
C23 C 0.1860(4) 0.5933(6) 0.7351(3) 0.0449(10) Uani 1 1 d . . . . .

loop_
_atom_site_aniso_label
_atom_site_aniso_U_11
_atom_site_aniso_U_22
_atom_site_aniso_U_33
_atom_site_aniso_U_23
_atom_site_aniso_U_13
_atom_site_aniso_U_12
S1 0.0599(7) 0.0560(7) 0.0420(6) 0.0013(6) -0.0234(5) 0.0154(6)
O1 0.0294(15) 0.076(2) 0.0384(16) 0.0106(16) 0.0015(12) 0.0011(15)
O2 0.0313(15) 0.093(2) 0.0270(15) 0.0099(16) -0.0012(12) 0.0046(16)
O3 0.0315(15) 0.083(2) 0.0439(18) -0.0183(17) -0.0045(13) 0.0004(16)
O4 0.0320(14) 0.047(2) 0.080(2) 0.0055(16) -0.0062(15) -0.0035(14)
O5 0.0531(19) 0.092(3) 0.0402(18) -0.0059(17) -0.0118(15) -0.0071(19)
O6 0.0354(16) 0.098(3) 0.060(2) -0.016(2) -0.0077(15) -0.0086(18)
O7 0.0483(17) 0.0577(19) 0.0457(17) -0.0006(15) 0.0055(14) 0.0019(17)
O8 0.0480(18) 0.102(3) 0.0501(19) 0.003(2) 0.0071(15) -0.008(2)
O9 0.0296(15) 0.087(2) 0.0492(19) -0.0032(17) -0.0096(14) 0.0032(16)
N1 0.0248(16) 0.063(2) 0.0324(18) 0.0023(16) 0.0008(14) 0.0062(16)
N2 0.0258(16) 0.0414(19) 0.058(2) 0.0048(17) -0.0065(15) 0.0022(15)
N3 0.0245(15) 0.053(2) 0.0317(17) 0.0019(16) -0.0097(13) 0.0024(16)
C1 0.032(2) 0.041(2) 0.047(2) 0.002(2) -0.0151(18) 0.0051(19)
C2 0.032(2) 0.041(2) 0.029(2) 0.0027(17) -0.0048(16) 0.0017(18)
C3 0.047(2) 0.041(2) 0.028(2) 0.0026(18) -0.0032(17) -0.001(2)
C4 0.061(3) 0.049(3) 0.031(2) 0.004(2) -0.0100(19) -0.003(2)
C5 0.060(3) 0.074(3) 0.031(2) 0.001(2) 0.008(2) -0.004(3)
C6 0.029(2) 0.047(2) 0.030(2) -0.0018(18) -0.0003(16) -0.0016(18)
C7 0.0268(18) 0.049(2) 0.039(2) 0.004(2) -0.0029(17) 0.003(2)
C8 0.0281(19) 0.047(3) 0.051(2) 0.012(2) -0.0085(17) 0.0025(19)
C9 0.026(2) 0.049(3) 0.032(2) 0.0010(19) -0.0022(16) -0.0006(19)
C10 0.0228(19) 0.043(2) 0.031(2) -0.0046(17) -0.0018(16) 0.0013(17)
C11 0.0246(19) 0.051(2) 0.034(2) 0.0020(19) 0.0040(16) 0.0043(18)
C12 0.057(3) 0.053(3) 0.057(3) 0.006(2) 0.017(2) 0.007(2)
C13 0.081(4) 0.064(3) 0.078(4) 0.030(3) 0.027(3) 0.017(3)
C14 0.085(4) 0.102(5) 0.048(3) 0.027(4) 0.017(3) 0.024(4)
C15 0.094(4) 0.097(5) 0.034(3) 0.003(3) 0.003(3) 0.017(3)
C16 0.064(3) 0.057(3) 0.040(3) 0.001(2) 0.007(2) 0.006(2)
C17 0.035(2) 0.043(2) 0.039(2) -0.0036(18) -0.0053(17) -0.0023(19)
C18 0.039(2) 0.040(2) 0.042(2) -0.0020(18) -0.0006(18) 0.0044(19)
C19 0.030(2) 0.065(3) 0.061(3) -0.008(2) -0.008(2) 0.001(2)
C20 0.046(3) 0.085(4) 0.054(3) -0.006(3) -0.020(2) 0.006(3)
C21 0.059(3) 0.080(4) 0.035(2) -0.002(2) -0.008(2) 0.003(3)
C22 0.042(2) 0.052(3) 0.038(2) 0.003(2) -0.0013(19) -0.001(2)
C23 0.041(2) 0.048(3) 0.043(2) -0.006(2) -0.0071(19) 0.000(2)

loop_
_atom_type_symbol
_atom_type_description
_atom_type_scat_dispersion_real
_atom_type_scat_dispersion_imag
_atom_type_scat_source
C C 0.0033 0.0016 'International Tables Vol C Tables 4.2.6.8 and 6.1.1.4'
H H 0.0000 0.0000 'International Tables Vol C Tables 4.2.6.8 and 6.1.1.4'
N N 0.0061 0.0033 'International Tables Vol C Tables 4.2.6.8 and 6.1.1.4'
O O 0.0106 0.0060 'International Tables Vol C Tables 4.2.6.8 and 6.1.1.4'
S S 0.1246 0.1234 'International Tables Vol C Tables 4.2.6.8 and 6.1.1.4'

loop_
_geom_angle_atom_site_label_1
_geom_angle_atom_site_label_2
_geom_angle_atom_site_label_3
_geom_angle
_geom_angle_site_symmetry_1
_geom_angle_site_symmetry_3
_geom_angle_publ_flag
C1 S1 C4 96.45(19) . . ?
C6 O1 H1 109.5 . . ?
C18 O7 H7 109.5 . . ?
C22 O8 H8 109.5 . . ?
H9A O9 H9B 104.3 . . ?
C10 N1 H1A 109.5 . . ?
C10 N1 H1B 109.5 . . ?
H1A N1 H1B 109.5 . . ?
C10 N1 H1C 109.5 . . ?
H1A N1 H1C 109.5 . . ?
H1B N1 H1C 109.5 . . ?
C9 N2 C8 119.1(3) . . ?
C9 N2 H2A 120.4 . . ?
C8 N2 H2A 120.4 . . ?
C7 N3 C2 135.2(3) . . ?
C7 N3 C1 95.5(3) . . ?
C2 N3 C1 125.6(3) . . ?
N3 C1 C8 87.0(3) . . ?
N3 C1 S1 110.6(3) . . ?
C8 C1 S1 115.3(3) . . ?
N3 C1 H1D 113.7 . . ?
C8 C1 H1D 113.7 . . ?
S1 C1 H1D 113.7 . . ?
C3 C2 N3 119.7(3) . . ?
C3 C2 C6 127.8(4) . . ?
N3 C2 C6 112.1(3) . . ?
C2 C3 C5 124.7(4) . . ?
C2 C3 C4 123.2(4) . . ?
C5 C3 C4 112.1(3) . . ?
C3 C4 S1 120.1(3) . . ?
C3 C4 H4A 107.3 . . ?
S1 C4 H4A 107.3 . . ?
C3 C4 H4B 107.3 . . ?
S1 C4 H4B 107.3 . . ?
H4A C4 H4B 106.9 . . ?
C3 C5 H5A 109.5 . . ?
C3 C5 H5B 109.5 . . ?
H5A C5 H5B 109.5 . . ?
C3 C5 H5C 109.5 . . ?
H5A C5 H5C 109.5 . . ?
H5B C5 H5C 109.5 . . ?
O2 C6 O1 122.6(4) . . ?
O2 C6 C2 121.1(3) . . ?
O1 C6 C2 116.4(3) . . ?
O3 C7 N3 134.2(3) . . ?
O3 C7 C8 134.3(4) . . ?
N3 C7 C8 91.5(3) . . ?
N2 C8 C7 116.0(4) . . ?
N2 C8 C1 120.1(3) . . ?
C7 C8 C1 85.5(3) . . ?
N2 C8 H8A 111.0 . . ?
C7 C8 H8A 111.0 . . ?
C1 C8 H8A 111.0 . . ?
O4 C9 N2 122.7(4) . . ?
O4 C9 C10 121.1(3) . . ?
N2 C9 C10 116.2(4) . . ?
N1 C10 C11 109.3(3) . . ?
N1 C10 C9 105.3(3) . . ?
C11 C10 C9 114.3(3) . . ?
N1 C10 H10 109.3 . . ?
C11 C10 H10 109.3 . . ?
C9 C10 H10 109.3 . . ?
C12 C11 C16 119.4(4) . . ?
C12 C11 C10 119.4(4) . . ?
C16 C11 C10 120.9(4) . . ?
C11 C12 C13 120.5(5) . . ?
C11 C12 H12 119.7 . . ?
C13 C12 H12 119.7 . . ?
C14 C13 C12 119.2(5) . . ?
C14 C13 H13 120.4 . . ?
C12 C13 H13 120.4 . . ?
C15 C14 C13 121.3(5) . . ?
C15 C14 H14 119.3 . . ?
C13 C14 H14 119.3 . . ?
C14 C15 C16 119.6(5) . . ?
C14 C15 H15 120.2 . . ?
C16 C15 H15 120.2 . . ?
C11 C16 C15 120.0(5) . . ?
C11 C16 H16 120.0 . . ?
C15 C16 H16 120.0 . . ?
C18 C17 C22 118.0(4) . . ?
C18 C17 C23 121.0(4) . . ?
C22 C17 C23 121.0(4) . . ?
O7 C18 C19 117.9(4) . . ?
O7 C18 C17 120.8(4) . . ?
C19 C18 C17 121.3(4) . . ?
C18 C19 C20 119.4(4) . . ?
C18 C19 H19 120.3 . . ?
C20 C19 H19 120.3 . . ?
C19 C20 C21 121.0(4) . . ?
C19 C20 H20 119.5 . . ?
C21 C20 H20 119.5 . . ?
C22 C21 C20 119.8(4) . . ?
C22 C21 H21 120.1 . . ?
C20 C21 H21 120.1 . . ?
O8 C22 C21 117.4(4) . . ?
O8 C22 C17 122.3(4) . . ?
C21 C22 C17 120.4(4) . . ?
O5 C23 O6 123.3(4) . . ?
O5 C23 C17 118.3(4) . . ?
O6 C23 C17 118.4(4) . . ?

loop_
_geom_bond_atom_site_label_1
_geom_bond_atom_site_label_2
_geom_bond_distance
_geom_bond_site_symmetry_2
_geom_bond_publ_flag
S1 C1 1.792(4) . ?
S1 C4 1.811(4) . ?
O1 C6 1.328(4) . ?
O1 H1 0.8200 . ?
O2 C6 1.217(4) . ?
O3 C7 1.205(5) . ?
O4 C9 1.210(5) . ?
O5 C23 1.257(5) . ?
O6 C23 1.265(5) . ?
O7 C18 1.367(5) . ?
O7 H7 0.8200 . ?
O8 C22 1.355(4) . ?
O8 H8 0.8200 . ?
O9 H9A 0.9391 . ?
O9 H9B 0.8623 . ?
N1 C10 1.493(4) . ?
N1 H1A 0.8900 . ?
N1 H1B 0.8900 . ?
N1 H1C 0.8900 . ?
N2 C9 1.352(5) . ?
N2 C8 1.444(5) . ?
N2 H2A 0.8600 . ?
N3 C7 1.366(5) . ?
N3 C2 1.426(4) . ?
N3 C1 1.462(5) . ?
C1 C8 1.555(5) . ?
C1 H1D 0.9800 . ?
C2 C3 1.345(5) . ?
C2 C6 1.472(5) . ?
C3 C5 1.509(5) . ?
C3 C4 1.511(6) . ?
C4 H4A 0.9700 . ?
C4 H4B 0.9700 . ?
C5 H5A 0.9600 . ?
C5 H5B 0.9600 . ?
C5 H5C 0.9600 . ?
C7 C8 1.531(5) . ?
C8 H8A 0.9800 . ?
C9 C10 1.526(6) . ?
C10 C11 1.525(5) . ?
C10 H10 0.9800 . ?
C11 C12 1.378(6) . ?
C11 C16 1.383(6) . ?
C12 C13 1.385(7) . ?
C12 H12 0.9300 . ?
C13 C14 1.366(8) . ?
C13 H13 0.9300 . ?
C14 C15 1.366(9) . ?
C14 H14 0.9300 . ?
C15 C16 1.386(7) . ?
C15 H15 0.9300 . ?
C16 H16 0.9300 . ?
C17 C18 1.407(5) . ?
C17 C22 1.410(5) . ?
C17 C23 1.480(5) . ?
C18 C19 1.374(6) . ?
C19 C20 1.379(6) . ?
C19 H19 0.9300 . ?
C20 C21 1.388(6) . ?
C20 H20 0.9300 . ?
C21 C22 1.378(6) . ?
C21 H21 0.9300 . ?

loop_
_geom_hbond_atom_site_label_D
_geom_hbond_atom_site_label_H
_geom_hbond_atom_site_label_A
_geom_hbond_distance_DH
_geom_hbond_distance_HA
_geom_hbond_distance_DA
_geom_hbond_angle_DHA
_geom_hbond_site_symmetry_A
C1 H1D O7 0.98 2.37 3.252(5) 148.9 2_646
N2 H2A O7 0.86 2.38 3.125(4) 145.0 2_656
N1 H1C O4 0.89 2.14 2.614(4) 112.3 .
N1 H1C O1 0.89 2.29 3.067(5) 145.2 1_455
N1 H1B O9 0.89 2.60 3.215(4) 127.1 2_556
N1 H1B O2 0.89 1.93 2.708(4) 144.8 2_656
N1 H1A O6 0.89 1.81 2.670(4) 162.8 2_556
O9 H9B O3 0.86 2.07 2.905(4) 162.2 2_646
O9 H9A O5 0.94 1.85 2.665(4) 143.0 .
O8 H8 O6 0.82 1.84 2.557(4) 145.3 .
O7 H7 O5 0.82 1.80 2.519(4) 145.3 .
O1 H1 O9 0.82 1.74 2.564(4) 179.3 1_655

loop_
_geom_torsion_atom_site_label_1
_geom_torsion_atom_site_label_2
_geom_torsion_atom_site_label_3
_geom_torsion_atom_site_label_4
_geom_torsion
_geom_torsion_site_symmetry_1
_geom_torsion_site_symmetry_2
_geom_torsion_site_symmetry_3
_geom_torsion_site_symmetry_4
_geom_torsion_publ_flag
C7 N3 C1 C8 -5.8(3) . . . . ?
C2 N3 C1 C8 -166.8(4) . . . . ?
C7 N3 C1 S1 110.2(3) . . . . ?
C2 N3 C1 S1 -50.8(5) . . . . ?
C4 S1 C1 N3 50.7(3) . . . . ?
C4 S1 C1 C8 147.3(3) . . . . ?
C7 N3 C2 C3 -133.0(5) . . . . ?
C1 N3 C2 C3 19.7(6) . . . . ?
C7 N3 C2 C6 54.4(6) . . . . ?
C1 N3 C2 C6 -152.9(4) . . . . ?
N3 C2 C3 C5 -176.1(4) . . . . ?
C6 C2 C3 C5 -4.8(7) . . . . ?
N3 C2 C3 C4 1.6(6) . . . . ?
C6 C2 C3 C4 172.9(4) . . . . ?
C2 C3 C4 S1 13.5(6) . . . . ?
C5 C3 C4 S1 -168.6(3) . . . . ?
C1 S1 C4 C3 -37.0(4) . . . . ?
C3 C2 C6 O2 -157.9(4) . . . . ?
N3 C2 C6 O2 13.9(5) . . . . ?
C3 C2 C6 O1 22.0(6) . . . . ?
N3 C2 C6 O1 -166.2(3) . . . . ?
C2 N3 C7 O3 -14.5(8) . . . . ?
C1 N3 C7 O3 -172.5(5) . . . . ?
C2 N3 C7 C8 163.9(4) . . . . ?
C1 N3 C7 C8 5.9(3) . . . . ?
C9 N2 C8 C7 -166.5(3) . . . . ?
C9 N2 C8 C1 93.0(4) . . . . ?
O3 C7 C8 N2 51.4(7) . . . . ?
N3 C7 C8 N2 -127.0(4) . . . . ?
O3 C7 C8 C1 172.8(5) . . . . ?
N3 C7 C8 C1 -5.5(3) . . . . ?
N3 C1 C8 N2 122.7(4) . . . . ?
S1 C1 C8 N2 11.4(5) . . . . ?
N3 C1 C8 C7 5.1(3) . . . . ?
S1 C1 C8 C7 -106.2(3) . . . . ?
C8 N2 C9 O4 0.1(6) . . . . ?
C8 N2 C9 C10 178.1(3) . . . . ?
O4 C9 C10 N1 20.8(5) . . . . ?
N2 C9 C10 N1 -157.3(3) . . . . ?
O4 C9 C10 C11 -99.2(4) . . . . ?
N2 C9 C10 C11 82.7(4) . . . . ?
N1 C10 C11 C12 97.3(4) . . . . ?
C9 C10 C11 C12 -145.0(4) . . . . ?
N1 C10 C11 C16 -76.7(4) . . . . ?
C9 C10 C11 C16 41.0(5) . . . . ?
C16 C11 C12 C13 0.1(7) . . . . ?
C10 C11 C12 C13 -174.0(4) . . . . ?
C11 C12 C13 C14 0.9(8) . . . . ?
C12 C13 C14 C15 -1.9(9) . . . . ?
C13 C14 C15 C16 1.9(9) . . . . ?
C12 C11 C16 C15 -0.1(7) . . . . ?
C10 C11 C16 C15 173.9(4) . . . . ?
C14 C15 C16 C11 -0.9(8) . . . . ?
C22 C17 C18 O7 178.2(4) . . . . ?
C23 C17 C18 O7 -1.1(6) . . . . ?
C22 C17 C18 C19 -2.3(6) . . . . ?
C23 C17 C18 C19 178.3(4) . . . . ?
O7 C18 C19 C20 -179.1(4) . . . . ?
C17 C18 C19 C20 1.4(7) . . . . ?
C18 C19 C20 C21 0.7(8) . . . . ?
C19 C20 C21 C22 -1.8(8) . . . . ?
C20 C21 C22 O8 -178.5(5) . . . . ?
C20 C21 C22 C17 0.7(7) . . . . ?
C18 C17 C22 O8 -179.6(4) . . . . ?
C23 C17 C22 O8 -0.2(6) . . . . ?
C18 C17 C22 C21 1.2(6) . . . . ?
C23 C17 C22 C21 -179.4(4) . . . . ?
C18 C17 C23 O5 -2.9(6) . . . . ?
C22 C17 C23 O5 177.7(4) . . . . ?
C18 C17 C23 O6 177.7(4) . . . . ?
C22 C17 C23 O6 -1.6(6) . . . . ?
